data_9008994
loop_
_publ_author_name
'Wyckoff, R. W. G.'

_publ_section_title
;
 Second edition. Interscience Publishers, New York, New York
;
_journal_name_full 'Crystal Structures'
_journal_page_first 85
_journal_page_last 237
_journal_volume 1
_journal_year 1963
_chemical_formula_structural N4S4
_chemical_formula_sum 'N S'
_space_group_IT_number 14
_symmetry_space_group_name_Hall '-P 2yn'
_symmetry_space_group_name_H-M 'P 1 21/n 1'
_cell_angle_alpha 90
_cell_angle_beta 87.50
_cell_angle_gamma 90
_cell_length_a 8.75
_cell_length_b 7.16
_cell_length_c 8.65
_cell_formula_units_Z 16
_cell_volume 541.407
_database_code_amcsd 0011672
_exptl_crystal_density_diffrn 2.261
_cod_original_formula_sum 'S N'
_cod_database_code 9008994
_amcsd_formula_title N4S4

loop_
_space_group_symop_operation_xyz
x,y,z
1/2+x,1/2-y,1/2+z
1/2-x,1/2+y,1/2-z
-x,-y,-z

loop_
_atom_site_label
_atom_site_fract_x
_atom_site_fract_y
_atom_site_fract_z
S1 0.98400 0.93200 0.29600
S2 0.84900 0.71100 0.08700
S3 0.14800 0.80000 0.06700
S4 0.02900 0.55500 0.27600
N1 0.99500 0.76300 0.98000
N2 0.01000 0.73900 0.38300
N3 0.16700 0.61000 0.16000
N4 0.84000 0.89300 0.19300

loop_
_cod_related_entry_id
_cod_related_entry_database
_cod_related_entry_code
1 AMCSD 0011672
